data_7036188
loop_
_publ_author_name
'Chapman, Michael R.'
'Lake, Benjamin R. M.'
'Pask, Christopher M.'
'Nguyen, Bao N.'
'Willans, Charlotte E.'

_publ_section_title
;
 Solid-state structure, solution-state behaviour and catalytic activity of
 electronically divergent C,N-chelating palladium-N-heterocyclic carbene
 complexes.
;
_journal_issue 36
_journal_name_full 'Dalton transactions (Cambridge, England : 2003)'
_journal_page_first 15938
_journal_page_last 15948
_journal_paper_doi 10.1039/c5dt02194d
_journal_volume 44
_journal_year 2015
_chemical_formula_moiety 'C30 H28 N8 Pd, 2(F6 P)'
_chemical_formula_sum 'C30 H28 F12 N8 P2 Pd'
_chemical_formula_weight 896.94
_chemical_name_systematic 7f
_space_group_crystal_system monoclinic
_space_group_IT_number 14
_space_group_name_Hall '-P 2ybc'
_space_group_name_H-M_alt 'P 1 21/c 1'
_symmetry_space_group_name_Hall '-P 2ybc'
_symmetry_space_group_name_H-M 'P 1 21/c 1'
_atom_sites_solution_hydrogens geom
_atom_sites_solution_primary iterative
_atom_sites_solution_secondary difmap
_audit_creation_date 2014-08-21
_audit_creation_method
;
Olex2 1.2
(compiled 2014.06.18 svn.r2945 for OlexSys, GUI svn.r4846)
;
_audit_update_record
;
2015-06-09 deposited with the CCDC.
2015-08-11 downloaded from the CCDC.
;
_cell_angle_alpha 90.00
_cell_angle_beta 96.704(4)
_cell_angle_gamma 90.00
_cell_formula_units_Z 4
_cell_length_a 8.0821(4)
_cell_length_b 20.5140(10)
_cell_length_c 20.6555(9)
_cell_measurement_reflns_used 4655
_cell_measurement_temperature 119.99(13)
_cell_measurement_theta_max 24.7990
_cell_measurement_theta_min 3.3970
_cell_volume 3401.2(3)
_computing_cell_refinement
;
CrysAlisPro, Agilent Technologies,
Version 1.171.37.33 (release 27-03-2014 CrysAlis171 .NET)
(compiled Mar 27 2014,17:12:48)
;
_computing_data_collection
;
CrysAlisPro, Agilent Technologies,
Version 1.171.37.33 (release 27-03-2014 CrysAlis171 .NET)
(compiled Mar 27 2014,17:12:48)
;
_computing_data_reduction
;
CrysAlisPro, Agilent Technologies,
Version 1.171.37.33 (release 27-03-2014 CrysAlis171 .NET)
(compiled Mar 27 2014,17:12:48)
;
_computing_molecular_graphics 'Olex2 (Dolomanov et al., 2009)'
_computing_publication_material 'Olex2 (Dolomanov et al., 2009)'
_computing_structure_refinement 'ShelXL (Sheldrick, 2008)'
_computing_structure_solution
;
Superflip (Palatinus & Chapuis, 2007;Palatinus & van der Lee, 2008;
Palatinus et al., 2012)
;
_diffrn_ambient_environment N~2~
_diffrn_ambient_temperature 119.99(13)
_diffrn_detector 'CCD plate'
_diffrn_detector_area_resol_mean 5.3095
_diffrn_detector_type Atlas
_diffrn_measured_fraction_theta_full 0.999
_diffrn_measured_fraction_theta_max 0.999
_diffrn_measurement_details
;
  1 omega   31.00   59.00   1.0000   60.0000
omega____ theta____ kappa____ phi______ frames
    -       12.9509   57.0000   30.0000 28

  2 omega   -6.00   80.00   1.0000   60.0000
omega____ theta____ kappa____ phi______ frames
    -       12.9509   57.0000 -150.0000 86

  3 omega  -20.00   16.00   1.0000   60.0000
omega____ theta____ kappa____ phi______ frames
    -       12.9509  -37.0000 -150.0000 36

  4 omega   54.00   83.00   1.0000   60.0000
omega____ theta____ kappa____ phi______ frames
    -       12.9509   37.0000   60.0000 29

  5 omega  -27.00   32.00   1.0000   60.0000
omega____ theta____ kappa____ phi______ frames
    -       12.9509  -37.0000   60.0000 59

  6 omega  -28.00   24.00   1.0000   60.0000
omega____ theta____ kappa____ phi______ frames
    -       12.9509  -37.0000  120.0000 52

  7 omega   11.00   36.00   1.0000   60.0000
omega____ theta____ kappa____ phi______ frames
    -       12.9509  -57.0000    0.0000 25

  8 omega   -8.00   17.00   1.0000   60.0000
omega____ theta____ kappa____ phi______ frames
    -       12.9509   57.0000   30.0000 25
;
_diffrn_measurement_device 'four-circle diffractometer'
_diffrn_measurement_device_type 'SuperNova, Dual, Cu at zero, Atlas'
_diffrn_measurement_method '\w scans'
_diffrn_orient_matrix_UB_11 0.0278782000
_diffrn_orient_matrix_UB_12 -0.0279914000
_diffrn_orient_matrix_UB_13 -0.0157337000
_diffrn_orient_matrix_UB_21 0.0631823000
_diffrn_orient_matrix_UB_22 0.0188787000
_diffrn_orient_matrix_UB_23 -0.0121039000
_diffrn_orient_matrix_UB_31 0.0551026000
_diffrn_orient_matrix_UB_32 -0.0074802000
_diffrn_orient_matrix_UB_33 0.0283122000
_diffrn_radiation_monochromator mirror
_diffrn_radiation_probe x-ray
_diffrn_radiation_type MoK\a
_diffrn_radiation_wavelength 0.71073
_diffrn_reflns_av_R_equivalents 0.0892
_diffrn_reflns_av_unetI/netI 0.1003
_diffrn_reflns_limit_h_max 10
_diffrn_reflns_limit_h_min -10
_diffrn_reflns_limit_k_max 27
_diffrn_reflns_limit_k_min -26
_diffrn_reflns_limit_l_max 27
_diffrn_reflns_limit_l_min -27
_diffrn_reflns_number 31660
_diffrn_reflns_theta_full 26.00
_diffrn_reflns_theta_max 28.28
_diffrn_reflns_theta_min 2.72
_diffrn_source 'SuperNova (Mo) X-ray Source'
_exptl_absorpt_coefficient_mu 0.743
_exptl_absorpt_correction_T_max 0.984
_exptl_absorpt_correction_T_min 0.952
_exptl_absorpt_correction_type analytical
_exptl_absorpt_process_details
;
CrysAlisPro, Agilent Technologies,
Version 1.171.37.33 (release 27-03-2014 CrysAlis171 .NET)
(compiled Mar 27 2014,17:12:48)
Analytical numeric absorption correction using a multifaceted crystal
model based on expressions derived by R.C. Clark & J.S. Reid.
(Clark, R. C. & Reid, J. S. (1995). Acta Cryst. A51, 887-897)
Empirical absorption correction using spherical harmonics,
 implemented in SCALE3 ABSPACK scaling algorithm.
;
_exptl_crystal_colour 'light yellow'
_exptl_crystal_colour_modifier light
_exptl_crystal_colour_primary yellow
_exptl_crystal_density_diffrn 1.752
_exptl_crystal_density_method 'not measured'
_exptl_crystal_description irregular
_exptl_crystal_F_000 1792
_exptl_crystal_size_max 0.11
_exptl_crystal_size_mid 0.04
_exptl_crystal_size_min 0.03
_refine_diff_density_max 1.761
_refine_diff_density_min -0.777
_refine_diff_density_rms 0.136
_refine_ls_extinction_method none
_refine_ls_goodness_of_fit_ref 1.041
_refine_ls_hydrogen_treatment constr
_refine_ls_matrix_type full
_refine_ls_number_parameters 474
_refine_ls_number_reflns 8440
_refine_ls_number_restraints 16
_refine_ls_restrained_S_all 1.046
_refine_ls_R_factor_all 0.1144
_refine_ls_R_factor_gt 0.0731
_refine_ls_shift/su_max 0.001
_refine_ls_shift/su_mean 0.000
_refine_ls_structure_factor_coef Fsqd
_refine_ls_weighting_details 'calc w=1/[\s^2^(Fo^2^)+(0.0368P)^2^+16.5313P] where P=(Fo^2^+2Fc^2^)/3'
_refine_ls_weighting_scheme calc
_refine_ls_wR_factor_gt 0.1314
_refine_ls_wR_factor_ref 0.1464
_reflns_number_gt 5822
_reflns_number_total 8440
_reflns_threshold_expression >2sigma(I)
_cod_data_source_file c5dt02194d2.cif
_cod_data_source_block mrc100_mo
_cod_depositor_comments 'Adding full bibliography for 7036182--7036191.cif.'
_cod_database_code 7036188
_chemical_oxdiff_formula 'C120 H112 F48 N32 P8 Pd4'
_reflns_odcompleteness_completeness 99.85
_reflns_odcompleteness_iscentric 1
_reflns_odcompleteness_theta 28.22
_olex2_refinement_description
;
1. Fixed Uiso
 At 1.2 times of:
  All C(H) groups, All C(H,H) groups
2. Restrained distances
 P2-F10B = P2-F7A = P2-F7B = P2-F8A = P2-F8B = P2-F9A = P2-F9B = P2-F10A
 1.58 with sigma of 0.01
 F9A-F10A
 2.25 with sigma of 0.02
 F10A-F7A
 2.25 with sigma of 0.02
 F7A-F8A
 2.25 with sigma of 0.02
 F8A-F9A
 2.25 with sigma of 0.02
 F9B-F10B
 2.25 with sigma of 0.02
 F10B-F7B
 2.25 with sigma of 0.02
 F7B-F8B
 2.25 with sigma of 0.02
 F8B-F9B
 2.25 with sigma of 0.02
3. Others
 Fixed Sof: F9A(0.7) F10A(0.7) F7A(0.7) F8A(0.7) F7B(0.3) F8B(0.3) F10B(0.3)
 F9B(0.3)
4.a Secondary CH2 refined with riding coordinates:
 C25(H25A,H25B), C10(H10A,H10B), C21(H21A,H21B), C6(H6A,H6B)
4.b Aromatic/amide H refined with riding coordinates:
 C15(H15), C14(H14), C2(H2), C9(H9), C18(H18), C8(H8), C27(H27), C16(H16),
 C17(H17), C19(H19), C4(H4), C28(H28), C23(H23), C1(H1), C24(H24), C13(H13),
 C3(H3), C30(H30), C29(H29), C12(H12)
;
_olex2_submission_special_instructions 'No special instructions were received'

loop_
_space_group_symop_id
_space_group_symop_operation_xyz
1 'x, y, z'
2 '-x, y+1/2, -z+1/2'
3 '-x, -y, -z'
4 'x, -y-1/2, z-1/2'

loop_
_atom_site_label
_atom_site_type_symbol
_atom_site_fract_x
_atom_site_fract_y
_atom_site_fract_z
_atom_site_U_iso_or_equiv
_atom_site_adp_type
_atom_site_occupancy
_atom_site_calc_flag
_atom_site_disorder_assembly
_atom_site_disorder_group
_atom_site_refinement_flags_posn
Pd1 Pd 0.97484(5) 0.76307(2) 0.358493(19) 0.01621(11) Uani 1 d . . .
P1 P 1.3224(2) 0.63389(8) 0.56389(7) 0.0277(4) Uani 1 d . . .
P2 P 0.82079(19) 0.64696(7) 0.15501(7) 0.0255(3) Uani 1 d . . D
F4 F 1.4441(5) 0.6766(3) 0.52525(19) 0.0627(13) Uani 1 d . . .
F9A F 0.9430(7) 0.5868(3) 0.1446(3) 0.0474(14) Uiso 0.70 d A 1 D
F3 F 1.4621(7) 0.5797(2) 0.5732(2) 0.0818(17) Uani 1 d . . .
F5 F 1.4002(5) 0.66749(19) 0.63058(17) 0.0425(9) Uani 1 d . . .
F11 F 0.9501(5) 0.69525(17) 0.12831(16) 0.0363(9) Uani 1 d A . .
F1 F 1.1895(5) 0.6896(2) 0.5527(3) 0.0663(14) Uani 1 d . . .
F12 F 0.6908(5) 0.59781(18) 0.18208(19) 0.0427(9) Uani 1 d A . .
F10A F 0.7410(7) 0.6343(3) 0.0812(2) 0.0424(13) Uiso 0.70 d A 1 D
F2 F 1.2030(7) 0.5920(2) 0.60257(19) 0.0728(16) Uani 1 d . . .
F7A F 0.6964(8) 0.7047(3) 0.1591(3) 0.0671(19) Uiso 0.70 d A 1 D
F6 F 1.2436(5) 0.60010(19) 0.49765(17) 0.0475(10) Uani 1 d . . .
C15 C 0.7196(8) 1.0160(3) 0.2789(3) 0.0374(16) Uani 1 d . . .
H15 H 0.7154 1.0510 0.3073 0.045 Uiso 1 calc . . R
N4 N 0.6699(6) 0.9576(2) 0.2981(2) 0.0308(12) Uani 1 d . . .
N3 N 0.6365(5) 0.8299(2) 0.3471(2) 0.0201(10) Uani 1 d . . .
F8A F 0.9046(8) 0.6563(3) 0.2265(3) 0.0596(17) Uiso 0.70 d A 1 D
N1 N 0.9037(5) 0.6780(2) 0.4038(2) 0.0198(9) Uani 1 d . . .
N8 N 1.1307(6) 0.8629(2) 0.4860(2) 0.0266(11) Uani 1 d . . .
C14 C 0.7760(9) 1.0271(4) 0.2205(3) 0.0436(18) Uani 1 d . . .
H14 H 0.8050 1.0690 0.2090 0.052 Uiso 1 calc . . R
N6 N 1.1216(5) 0.8443(2) 0.26601(19) 0.0173(9) Uani 1 d . . .
N5 N 1.1974(5) 0.7239(2) 0.3324(2) 0.0185(9) Uani 1 d . . .
C2 C 0.8689(7) 0.5631(3) 0.4053(3) 0.0295(13) Uani 1 d . . .
H2 H 0.8766 0.5232 0.3844 0.035 Uiso 1 calc . . R
N7 N 1.0613(5) 0.9073(2) 0.3419(2) 0.0169(9) Uani 1 d . . .
C9 C 0.5124(7) 0.8416(3) 0.3867(3) 0.0279(13) Uani 1 d . . .
H9 H 0.4126 0.8634 0.3749 0.033 Uiso 1 calc . . R
N2 N 0.7193(5) 0.7890(2) 0.4405(2) 0.0210(10) Uani 1 d . . .
C18 C 1.4861(7) 0.6689(3) 0.2970(3) 0.0314(14) Uani 1 d . . .
H18 H 1.5817 0.6495 0.2847 0.038 Uiso 1 calc . . R
C25 C 1.0017(7) 0.9336(3) 0.4015(2) 0.0219(12) Uani 1 d . . .
H25A H 0.8976 0.9125 0.4082 0.026 Uiso 1 calc . . R
H25B H 0.9801 0.9798 0.3959 0.026 Uiso 1 calc . . R
C10 C 0.6221(7) 0.8426(3) 0.2769(3) 0.0242(12) Uani 1 d . . .
H10A H 0.5059 0.8384 0.2593 0.029 Uiso 1 calc . . R
H10B H 0.6839 0.8093 0.2566 0.029 Uiso 1 calc . . R
C8 C 0.5634(7) 0.8156(3) 0.4453(3) 0.0268(13) Uani 1 d . . .
H8 H 0.5057 0.8154 0.4817 0.032 Uiso 1 calc . . R
C21 C 1.1396(7) 0.7828(3) 0.2301(2) 0.0220(12) Uani 1 d . . .
H21A H 1.1912 0.7915 0.1909 0.026 Uiso 1 calc . . R
H21B H 1.0308 0.7638 0.2174 0.026 Uiso 1 calc . . R
C27 C 1.2225(7) 0.9746(3) 0.4872(3) 0.0294(13) Uani 1 d . . .
H27 H 1.2134 1.0159 0.4687 0.035 Uiso 1 calc . . R
C16 C 1.2944(7) 0.6868(3) 0.3744(3) 0.0235(12) Uani 1 d . . .
H16 H 1.2631 0.6797 0.4158 0.028 Uiso 1 calc . . R
C17 C 1.4402(7) 0.6587(3) 0.3583(3) 0.0288(13) Uani 1 d . . .
H17 H 1.5060 0.6333 0.3885 0.035 Uiso 1 calc . . R
C7 C 0.7645(6) 0.7982(2) 0.3807(2) 0.0173(11) Uani 1 d . . .
C19 C 1.3875(7) 0.7084(3) 0.2540(3) 0.0241(12) Uani 1 d . . .
H19 H 1.4168 0.7162 0.2124 0.029 Uiso 1 calc . . R
C4 C 0.7984(7) 0.6265(3) 0.4934(3) 0.0261(13) Uani 1 d . . .
H4 H 0.7597 0.6300 0.5339 0.031 Uiso 1 calc . . R
C28 C 1.3341(8) 0.9619(4) 0.5425(3) 0.0396(17) Uani 1 d . . .
H28 H 1.4026 0.9949 0.5613 0.048 Uiso 1 calc . . R
C23 C 1.1863(7) 0.9042(3) 0.2536(2) 0.0201(11) Uani 1 d . . .
H23 H 1.2453 0.9149 0.2191 0.024 Uiso 1 calc . . R
C1 C 0.9140(7) 0.6193(3) 0.3764(3) 0.0230(12) Uani 1 d . . .
H1 H 0.9535 0.6166 0.3360 0.028 Uiso 1 calc . . R
C24 C 1.1483(7) 0.9445(3) 0.3006(3) 0.0208(11) Uani 1 d . . .
H24 H 1.1747 0.9885 0.3049 0.025 Uiso 1 calc . . R
C13 C 0.7899(9) 0.9762(4) 0.1784(3) 0.0477(19) Uani 1 d . . .
H13 H 0.8295 0.9824 0.1384 0.057 Uiso 1 calc . . R
C6 C 0.8202(7) 0.7494(3) 0.4893(2) 0.0220(12) Uani 1 d . . .
H6A H 0.7655 0.7463 0.5285 0.026 Uiso 1 calc . . R
H6B H 0.9282 0.7696 0.5005 0.026 Uiso 1 calc . . R
C22 C 1.0463(6) 0.8450(3) 0.3207(2) 0.0181(11) Uani 1 d . . .
C26 C 1.1260(6) 0.9233(3) 0.4610(2) 0.0195(11) Uani 1 d . . .
C3 C 0.8117(8) 0.5660(3) 0.4657(3) 0.0308(14) Uani 1 d . . .
H3 H 0.7830 0.5284 0.4869 0.037 Uiso 1 calc . . R
C11 C 0.6832(7) 0.9081(3) 0.2579(3) 0.0238(12) Uani 1 d . . .
C5 C 0.8420(6) 0.6819(3) 0.4617(3) 0.0206(11) Uani 1 d . . .
C30 C 1.2386(7) 0.8532(3) 0.5395(3) 0.0314(14) Uani 1 d . . .
H30 H 1.2437 0.8118 0.5580 0.038 Uiso 1 calc . . R
C20 C 1.2454(6) 0.7363(3) 0.2730(2) 0.0203(11) Uani 1 d . . .
C29 C 1.3421(7) 0.9005(4) 0.5689(3) 0.0362(16) Uani 1 d . . .
H29 H 1.4157 0.8910 0.6058 0.043 Uiso 1 calc . . R
C12 C 0.7425(8) 0.9149(4) 0.1979(3) 0.0390(16) Uani 1 d . . .
H12 H 0.7504 0.8789 0.1711 0.047 Uiso 1 calc . . R
F7B F 0.7786(16) 0.7021(6) 0.2070(5) 0.052(4) Uiso 0.30 d A 2 D
F8B F 0.9662(13) 0.6267(6) 0.2108(5) 0.043(3) Uiso 0.30 d A 2 D
F10B F 0.6685(16) 0.6734(7) 0.1077(7) 0.073(5) Uiso 0.30 d A 2 D
F9B F 0.861(2) 0.5912(7) 0.1085(7) 0.083(5) Uiso 0.30 d A 2 D

loop_
_atom_site_aniso_label
_atom_site_aniso_U_11
_atom_site_aniso_U_22
_atom_site_aniso_U_33
_atom_site_aniso_U_23
_atom_site_aniso_U_13
_atom_site_aniso_U_12
Pd1 0.01530(18) 0.01842(19) 0.01560(19) 0.00018(18) 0.00470(13) -0.00107(18)
P1 0.0354(9) 0.0278(8) 0.0201(7) 0.0019(6) 0.0046(6) 0.0029(7)
P2 0.0281(8) 0.0214(7) 0.0267(8) 0.0023(6) 0.0026(6) -0.0035(6)
F4 0.044(2) 0.109(4) 0.037(2) 0.000(2) 0.0095(19) -0.025(3)
F3 0.096(4) 0.066(3) 0.076(3) -0.016(3) -0.025(3) 0.045(3)
F5 0.043(2) 0.056(2) 0.0287(19) -0.0144(18) 0.0060(17) -0.0040(19)
F11 0.047(2) 0.038(2) 0.0233(17) -0.0003(15) 0.0013(15) -0.0204(17)
F1 0.041(2) 0.042(2) 0.109(4) -0.010(2) -0.021(3) 0.014(2)
F12 0.042(2) 0.034(2) 0.053(2) 0.0127(18) 0.0117(18) -0.0104(18)
F2 0.111(4) 0.079(3) 0.032(2) 0.003(2) 0.020(2) -0.060(3)
F6 0.069(3) 0.048(2) 0.0233(18) -0.0029(17) -0.0043(18) -0.008(2)
C15 0.041(4) 0.026(3) 0.046(4) 0.002(3) 0.005(3) 0.000(3)
N4 0.036(3) 0.022(3) 0.035(3) 0.004(2) 0.005(2) 0.002(2)
N3 0.014(2) 0.023(2) 0.023(2) -0.0014(19) 0.0029(18) -0.0017(19)
N1 0.018(2) 0.023(2) 0.019(2) 0.0001(19) 0.0019(18) -0.0028(19)
N8 0.029(3) 0.027(3) 0.024(2) 0.000(2) 0.003(2) 0.007(2)
C14 0.040(4) 0.041(4) 0.048(4) 0.020(4) -0.002(3) -0.010(3)
N6 0.020(2) 0.023(2) 0.010(2) -0.0028(17) 0.0038(17) -0.0026(19)
N5 0.020(2) 0.018(2) 0.018(2) -0.0019(18) 0.0044(17) -0.0001(18)
C2 0.029(3) 0.022(3) 0.037(3) 0.001(3) 0.002(3) 0.002(3)
N7 0.016(2) 0.017(2) 0.017(2) 0.0000(18) 0.0025(17) -0.0007(18)
C9 0.020(3) 0.026(3) 0.039(3) -0.004(3) 0.007(2) 0.001(2)
N2 0.018(2) 0.022(2) 0.023(2) 0.001(2) 0.0045(18) 0.0012(19)
C18 0.020(3) 0.031(3) 0.045(4) -0.013(3) 0.012(3) -0.002(3)
C25 0.023(3) 0.022(3) 0.022(3) -0.004(2) 0.006(2) 0.002(2)
C10 0.019(3) 0.031(3) 0.022(3) 0.002(2) 0.000(2) -0.004(2)
C8 0.020(3) 0.029(3) 0.033(3) 0.001(3) 0.013(2) 0.002(2)
C21 0.029(3) 0.025(3) 0.014(2) -0.002(2) 0.007(2) -0.004(2)
C27 0.027(3) 0.035(3) 0.026(3) -0.003(3) 0.006(2) -0.004(3)
C16 0.026(3) 0.027(3) 0.018(3) -0.003(2) 0.001(2) -0.004(2)
C17 0.022(3) 0.027(3) 0.037(3) -0.006(3) -0.003(3) 0.003(2)
C7 0.016(2) 0.019(3) 0.018(3) 0.003(2) 0.007(2) -0.003(2)
C19 0.025(3) 0.020(3) 0.030(3) -0.006(2) 0.014(2) -0.004(2)
C4 0.025(3) 0.030(3) 0.024(3) 0.005(2) 0.007(2) -0.004(3)
C28 0.027(3) 0.057(5) 0.034(4) -0.016(3) 0.003(3) -0.010(3)
C23 0.022(3) 0.022(3) 0.016(3) 0.006(2) 0.001(2) -0.002(2)
C1 0.019(3) 0.024(3) 0.026(3) -0.005(2) 0.006(2) -0.001(2)
C24 0.020(3) 0.017(3) 0.024(3) 0.001(2) -0.001(2) -0.004(2)
C13 0.045(4) 0.067(5) 0.031(4) 0.009(4) 0.002(3) -0.025(4)
C6 0.027(3) 0.023(3) 0.017(2) 0.004(2) 0.008(2) 0.001(2)
C22 0.016(2) 0.021(3) 0.017(3) 0.001(2) 0.003(2) 0.001(2)
C26 0.017(3) 0.025(3) 0.018(3) -0.005(2) 0.007(2) 0.002(2)
C3 0.034(3) 0.026(3) 0.034(3) 0.011(3) 0.009(3) 0.001(3)
C11 0.019(3) 0.028(3) 0.023(3) 0.005(2) -0.004(2) -0.002(2)
C5 0.017(3) 0.025(3) 0.021(3) 0.004(2) 0.005(2) -0.003(2)
C30 0.028(3) 0.041(4) 0.027(3) 0.003(3) 0.008(3) 0.007(3)
C20 0.024(3) 0.017(2) 0.021(3) -0.009(2) 0.008(2) -0.010(2)
C29 0.018(3) 0.067(5) 0.024(3) -0.003(3) 0.004(2) 0.015(3)
C12 0.040(4) 0.050(4) 0.027(3) 0.004(3) 0.002(3) -0.019(3)

loop_
_atom_type_symbol
_atom_type_description
_atom_type_scat_dispersion_real
_atom_type_scat_dispersion_imag
_atom_type_scat_source
C C 0.0033 0.0016 'International Tables Vol C Tables 4.2.6.8 and 6.1.1.4'
H H 0.0000 0.0000 'International Tables Vol C Tables 4.2.6.8 and 6.1.1.4'
F F 0.0171 0.0103 'International Tables Vol C Tables 4.2.6.8 and 6.1.1.4'
N N 0.0061 0.0033 'International Tables Vol C Tables 4.2.6.8 and 6.1.1.4'
P P 0.1023 0.0942 'International Tables Vol C Tables 4.2.6.8 and 6.1.1.4'
Pd Pd -0.9988 1.0072 'International Tables Vol C Tables 4.2.6.8 and 6.1.1.4'

loop_
_exptl_crystal_face_index_h
_exptl_crystal_face_index_k
_exptl_crystal_face_index_l
_exptl_crystal_face_perp_dist
_exptl_oxdiff_crystal_face_indexfrac_h
_exptl_oxdiff_crystal_face_indexfrac_k
_exptl_oxdiff_crystal_face_indexfrac_l
_exptl_oxdiff_crystal_face_x
_exptl_oxdiff_crystal_face_y
_exptl_oxdiff_crystal_face_z
1 22 -19 0.0359 1.0113 22.0091 -19.0012 -0.2889 0.7094 -0.6469
4 -26 5 0.0128 3.9805 -26.0196 5.0021 0.7606 -0.3003 0.5556
-2 10 27 0.0500 -1.9885 10.0172 26.9999 -0.7606 -0.2633 0.5799
5 6 24 0.0445 5.0031 6.0092 24.0017 -0.4064 0.1390 0.9103
-9 -16 8 0.0199 -9.0025 -16.0036 7.9987 0.0711 -0.9677 -0.1499
-4 -5 -25 0.0476 -4.0033 -5.0094 -25.0015 0.4220 -0.0449 -0.8910
-10 12 -4 0.0177 -9.9849 12.0133 -4.0030 -0.5516 -0.3556 -0.7534
-2 -27 8 0.0088 -2.0151 -27.0157 8.0008 0.5741 -0.7342 0.3176
5 25 -4 0.0148 5.0120 25.0138 -3.9999 -0.4975 0.8373 -0.0242
10 -13 -1 0.0139 9.9836 -13.0157 -0.9971 0.6583 0.3971 0.6193

loop_
_geom_angle_atom_site_label_1
_geom_angle_atom_site_label_2
_geom_angle_atom_site_label_3
_geom_angle
N1 Pd1 N5 94.83(17)
C7 Pd1 N1 84.85(19)
C7 Pd1 N5 178.39(19)
C7 Pd1 C22 94.7(2)
C22 Pd1 N1 176.79(19)
C22 Pd1 N5 85.71(19)
F4 P1 F5 89.5(2)
F3 P1 F4 88.5(3)
F3 P1 F5 89.7(2)
F3 P1 F6 90.4(2)
F1 P1 F4 88.7(3)
F1 P1 F3 177.2(3)
F1 P1 F5 90.4(2)
F1 P1 F2 91.3(3)
F1 P1 F6 89.5(2)
F2 P1 F4 179.5(3)
F2 P1 F3 91.5(3)
F2 P1 F5 90.0(2)
F2 P1 F6 89.5(2)
F6 P1 F4 91.0(2)
F6 P1 F5 179.5(2)
F9A P2 F7B 143.3(5)
F11 P2 F9A 89.6(3)
F11 P2 F12 179.7(2)
F11 P2 F10A 88.8(2)
F11 P2 F7B 89.6(5)
F11 P2 F8B 87.4(5)
F12 P2 F9A 90.1(3)
F12 P2 F10A 91.3(3)
F12 P2 F7B 90.6(5)
F10A P2 F9A 86.2(3)
F10A P2 F7B 130.5(5)
F7A P2 F9A 175.3(3)
F7A P2 F11 90.0(3)
F7A P2 F12 90.3(3)
F7A P2 F10A 89.1(3)
F7A P2 F8A 93.8(3)
F7A P2 F7B 41.4(4)
F7A P2 F8B 125.5(5)
F7A P2 F10B 46.5(5)
F8A P2 F9A 90.9(3)
F8A P2 F11 91.2(3)
F8A P2 F12 88.7(3)
F8A P2 F10A 177.1(3)
F8A P2 F7B 52.5(5)
F8A P2 F8B 32.0(4)
F8A P2 F10B 139.9(6)
F8B P2 F9A 59.2(5)
F8B P2 F12 92.4(5)
F8B P2 F10A 145.1(5)
F8B P2 F7B 84.2(6)
F10B P2 F9A 128.9(6)
F10B P2 F11 93.9(7)
F10B P2 F12 86.3(7)
F10B P2 F10A 43.0(5)
F10B P2 F7B 87.8(6)
F10B P2 F8B 171.8(7)
F9B P2 F9A 34.6(5)
F9B P2 F11 93.0(7)
F9B P2 F12 86.8(7)
F9B P2 F10A 51.8(6)
F9B P2 F7A 140.7(6)
F9B P2 F8A 125.2(6)
F9B P2 F7B 176.6(8)
F9B P2 F8B 93.8(7)
F9B P2 F10B 94.2(7)
N4 C15 H15 118.1
N4 C15 C14 123.8(6)
C14 C15 H15 118.1
C11 N4 C15 116.9(6)
C9 N3 C10 125.0(4)
C7 N3 C9 110.2(4)
C7 N3 C10 124.4(5)
C1 N1 Pd1 121.9(4)
C1 N1 C5 118.4(5)
C5 N1 Pd1 119.7(4)
C26 N8 C30 116.2(5)
C15 C14 H14 120.1
C15 C14 C13 119.7(7)
C13 C14 H14 120.1
C23 N6 C21 127.5(4)
C22 N6 C21 120.8(4)
C22 N6 C23 111.4(4)
C16 N5 Pd1 120.4(4)
C16 N5 C20 119.2(5)
C20 N5 Pd1 120.4(3)
C1 C2 H2 120.3
C1 C2 C3 119.4(6)
C3 C2 H2 120.3
C24 N7 C25 123.2(4)
C22 N7 C25 126.2(4)
C22 N7 C24 110.6(4)
N3 C9 H9 126.4
C8 C9 N3 107.2(5)
C8 C9 H9 126.4
C8 N2 C6 127.3(5)
C7 N2 C8 110.9(5)
C7 N2 C6 121.4(4)
C17 C18 H18 120.6
C17 C18 C19 118.8(5)
C19 C18 H18 120.6
N7 C25 H25A 109.2
N7 C25 H25B 109.2
N7 C25 C26 112.2(4)
H25A C25 H25B 107.9
C26 C25 H25A 109.2
C26 C25 H25B 109.2
N3 C10 H10A 108.4
N3 C10 H10B 108.4
N3 C10 C11 115.4(5)
H10A C10 H10B 107.5
C11 C10 H10A 108.4
C11 C10 H10B 108.4
C9 C8 N2 106.1(5)
C9 C8 H8 126.9
N2 C8 H8 126.9
N6 C21 H21A 109.8
N6 C21 H21B 109.8
N6 C21 C20 109.3(4)
H21A C21 H21B 108.3
C20 C21 H21A 109.8
C20 C21 H21B 109.8
C28 C27 H27 121.3
C26 C27 H27 121.3
C26 C27 C28 117.4(6)
N5 C16 H16 119.0
N5 C16 C17 122.0(5)
C17 C16 H16 119.0
C18 C17 C16 119.1(5)
C18 C17 H17 120.5
C16 C17 H17 120.5
N3 C7 Pd1 134.2(4)
N2 C7 Pd1 120.2(4)
N2 C7 N3 105.5(4)
C18 C19 H19 120.2
C20 C19 C18 119.7(5)
C20 C19 H19 120.2
C3 C4 H4 119.7
C3 C4 C5 120.6(5)
C5 C4 H4 119.7
C27 C28 H28 120.2
C29 C28 C27 119.5(6)
C29 C28 H28 120.2
N6 C23 H23 126.5
C24 C23 N6 107.1(5)
C24 C23 H23 126.5
N1 C1 C2 122.9(5)
N1 C1 H1 118.6
C2 C1 H1 118.6
N7 C24 H24 126.8
C23 C24 N7 106.3(5)
C23 C24 H24 126.8
C14 C13 H13 121.3
C14 C13 C12 117.4(7)
C12 C13 H13 121.3
N2 C6 H6A 109.8
N2 C6 H6B 109.8
N2 C6 C5 109.2(4)
H6A C6 H6B 108.3
C5 C6 H6A 109.8
C5 C6 H6B 109.8
N6 C22 Pd1 120.4(4)
N6 C22 N7 104.6(4)
N7 C22 Pd1 134.3(4)
N8 C26 C25 115.4(5)
N8 C26 C27 124.3(5)
C27 C26 C25 120.3(5)
C2 C3 H3 121.1
C4 C3 C2 117.8(6)
C4 C3 H3 121.1
N4 C11 C10 118.0(5)
N4 C11 C12 123.0(6)
C12 C11 C10 118.9(5)
N1 C5 C4 120.9(5)
N1 C5 C6 117.3(5)
C4 C5 C6 121.9(5)
N8 C30 H30 117.9
N8 C30 C29 124.2(6)
C29 C30 H30 117.9
N5 C20 C21 116.8(5)
N5 C20 C19 121.1(5)
C19 C20 C21 122.1(5)
C28 C29 C30 118.3(6)
C28 C29 H29 120.9
C30 C29 H29 120.9
C13 C12 H12 120.4
C11 C12 C13 119.1(7)
C11 C12 H12 120.4

loop_
_geom_bond_atom_site_label_1
_geom_bond_atom_site_label_2
_geom_bond_distance
Pd1 N1 2.093(4)
Pd1 N5 2.097(4)
Pd1 C7 1.950(5)
Pd1 C22 1.969(5)
P1 F4 1.599(4)
P1 F3 1.580(5)
P1 F5 1.602(4)
P1 F1 1.567(4)
P1 F2 1.577(4)
P1 F6 1.598(4)
P2 F9A 1.610(5)
P2 F11 1.585(4)
P2 F12 1.603(4)
P2 F10A 1.606(5)
P2 F7A 1.562(6)
P2 F8A 1.562(5)
P2 F7B 1.623(8)
P2 F8B 1.602(8)
P2 F10B 1.575(8)
P2 F9B 1.552(8)
C15 H15 0.9300
C15 N4 1.339(8)
C15 C14 1.358(9)
N4 C11 1.324(7)
N3 C9 1.386(7)
N3 C10 1.466(7)
N3 C7 1.345(6)
N1 C1 1.338(7)
N1 C5 1.350(7)
N8 C26 1.340(7)
N8 C30 1.340(7)
C14 H14 0.9300
C14 C13 1.371(10)
N6 C21 1.477(7)
N6 C23 1.372(7)
N6 C22 1.344(6)
N5 C16 1.337(7)
N5 C20 1.353(6)
C2 H2 0.9300
C2 C1 1.366(8)
C2 C3 1.382(8)
N7 C25 1.476(7)
N7 C24 1.394(7)
N7 C22 1.351(7)
C9 H9 0.9300
C9 C8 1.342(8)
N2 C8 1.387(7)
N2 C7 1.342(7)
N2 C6 1.466(7)
C18 H18 0.9300
C18 C17 1.377(9)
C18 C19 1.385(8)
C25 H25A 0.9700
C25 H25B 0.9700
C25 C26 1.509(7)
C10 H10A 0.9700
C10 H10B 0.9700
C10 C11 1.498(8)
C8 H8 0.9300
C21 H21A 0.9700
C21 H21B 0.9700
C21 C20 1.501(8)
C27 H27 0.9300
C27 C28 1.394(8)
C27 C26 1.381(8)
C16 H16 0.9300
C16 C17 1.387(8)
C17 H17 0.9300
C19 H19 0.9300
C19 C20 1.380(7)
C4 H4 0.9300
C4 C3 1.375(8)
C4 C5 1.378(7)
C28 H28 0.9300
C28 C29 1.372(10)
C23 H23 0.9300
C23 C24 1.336(7)
C1 H1 0.9300
C24 H24 0.9300
C13 H13 0.9300
C13 C12 1.387(9)
C6 H6A 0.9700
C6 H6B 0.9700
C6 C5 1.515(7)
C3 H3 0.9300
C11 C12 1.386(8)
C30 H30 0.9300
C30 C29 1.375(9)
C29 H29 0.9300
C12 H12 0.9300

loop_
_geom_torsion_atom_site_label_1
_geom_torsion_atom_site_label_2
_geom_torsion_atom_site_label_3
_geom_torsion_atom_site_label_4
_geom_torsion
Pd1 N1 C1 C2 179.8(4)
Pd1 N1 C5 C4 -178.2(4)
Pd1 N1 C5 C6 2.8(6)
Pd1 N5 C16 C17 178.3(4)
Pd1 N5 C20 C21 4.7(6)
Pd1 N5 C20 C19 -177.0(4)
C15 N4 C11 C10 -177.6(5)
C15 N4 C11 C12 -1.1(9)
C15 C14 C13 C12 0.9(10)
N4 C15 C14 C13 -2.4(11)
N4 C11 C12 C13 -0.3(9)
N3 C9 C8 N2 0.7(6)
N3 C10 C11 N4 -31.2(7)
N3 C10 C11 C12 152.2(5)
N1 Pd1 N5 C16 -42.2(4)
N1 Pd1 N5 C20 138.4(4)
N1 Pd1 C7 N3 -130.3(5)
N1 Pd1 C7 N2 45.6(4)
N1 Pd1 C22 N6 139(3)
N1 Pd1 C22 N7 -29(4)
N8 C30 C29 C28 0.7(9)
C14 C15 N4 C11 2.5(9)
C14 C13 C12 C11 0.4(10)
N6 C21 C20 N5 53.7(6)
N6 C21 C20 C19 -124.6(5)
N6 C23 C24 N7 0.7(6)
N5 Pd1 N1 C1 -45.3(4)
N5 Pd1 N1 C5 136.3(4)
N5 Pd1 C7 N3 -52(7)
N5 Pd1 C7 N2 124(7)
N5 Pd1 C22 N6 39.0(4)
N5 Pd1 C22 N7 -129.2(5)
N5 C16 C17 C18 -0.4(8)
N7 C25 C26 N8 -77.9(6)
N7 C25 C26 C27 103.7(6)
C9 N3 C10 C11 92.8(6)
C9 N3 C7 Pd1 177.5(4)
C9 N3 C7 N2 1.1(6)
N2 C6 C5 N1 54.1(6)
N2 C6 C5 C4 -124.9(5)
C18 C19 C20 N5 -2.2(8)
C18 C19 C20 C21 176.1(5)
C25 N7 C24 C23 177.9(4)
C25 N7 C22 Pd1 -9.1(8)
C25 N7 C22 N6 -178.6(4)
C10 N3 C9 C8 171.6(5)
C10 N3 C7 Pd1 4.6(8)
C10 N3 C7 N2 -171.7(5)
C10 C11 C12 C13 176.2(6)
C8 N2 C7 Pd1 -177.7(4)
C8 N2 C7 N3 -0.7(6)
C8 N2 C6 C5 116.3(6)
C21 N6 C23 C24 -176.0(5)
C21 N6 C22 Pd1 5.2(6)
C21 N6 C22 N7 176.4(4)
C27 C28 C29 C30 0.0(9)
C16 N5 C20 C21 -174.8(5)
C16 N5 C20 C19 3.6(7)
C17 C18 C19 C20 -0.5(8)
C7 Pd1 N1 C1 133.1(4)
C7 Pd1 N1 C5 -45.3(4)
C7 Pd1 N5 C16 -120(7)
C7 Pd1 N5 C20 60(7)
C7 Pd1 C22 N6 -139.5(4)
C7 Pd1 C22 N7 52.4(5)
C7 N3 C9 C8 -1.2(6)
C7 N3 C10 C11 -95.3(6)
C7 N2 C8 C9 0.0(6)
C7 N2 C6 C5 -56.4(6)
C19 C18 C17 C16 1.8(8)
C28 C27 C26 N8 1.3(9)
C28 C27 C26 C25 179.6(5)
C23 N6 C21 C20 111.7(5)
C23 N6 C22 Pd1 -169.9(3)
C23 N6 C22 N7 1.4(5)
C1 N1 C5 C4 3.3(7)
C1 N1 C5 C6 -175.7(5)
C1 C2 C3 C4 1.8(9)
C24 N7 C25 C26 -92.3(6)
C24 N7 C22 Pd1 168.5(4)
C24 N7 C22 N6 -1.0(5)
C6 N2 C8 C9 -173.4(5)
C6 N2 C7 Pd1 -3.9(7)
C6 N2 C7 N3 173.1(4)
C22 Pd1 N1 C1 -145(3)
C22 Pd1 N1 C5 37(4)
C22 Pd1 N5 C16 134.7(4)
C22 Pd1 N5 C20 -44.8(4)
C22 Pd1 C7 N3 52.9(5)
C22 Pd1 C7 N2 -131.2(4)
C22 N6 C21 C20 -62.5(6)
C22 N6 C23 C24 -1.3(6)
C22 N7 C25 C26 85.0(6)
C22 N7 C24 C23 0.2(6)
C26 N8 C30 C29 -0.4(8)
C26 C27 C28 C29 -1.0(9)
C3 C2 C1 N1 -0.8(9)
C3 C4 C5 N1 -2.2(8)
C3 C4 C5 C6 176.7(5)
C5 N1 C1 C2 -1.8(8)
C5 C4 C3 C2 -0.3(9)
C30 N8 C26 C25 -178.9(5)
C30 N8 C26 C27 -0.6(8)
C20 N5 C16 C17 -2.3(8)
